data_1010861
loop_
_publ_author_name
'Bijvoet, J M'
'MacGillavry, C H'

_publ_section_title
;
De kristalstructuur van eenige ammoniakaten van het type M (N H~3~)~2~
Cl~2.~
;
_journal_coden_ASTM CHWEAP
_journal_name_full 'Chemisch Weekblad'
_journal_page_first 346
_journal_page_last 347
_journal_volume 32
_journal_year 1935
_chemical_formula_structural 'Hg (N H3)2 Br2'
_chemical_formula_sum 'Br2 H6 Hg N2'
_chemical_name_systematic 'Diamminemercury bromide'
_cell_angle_alpha 90
_cell_angle_beta 90
_cell_angle_gamma 90
_cell_formula_units_Z 0
_cell_length_a 4.2
_cell_length_b 4.2
_cell_length_c 4.2
_cell_volume 74.1
_cod_original_formula_sum 'H6 Br2 Hg N2'
_cod_database_code 1010861

loop_
_atom_site_label
_atom_site_fract_x
_atom_site_fract_y
_atom_site_fract_z
? ? ? ?
